data_4082254
loop_
_publ_author_name
'Mawo, Relindis Y.'
'Mustakim, Sheikh'
'Young, Jr., Victor G.'
'Hoffmann, Mark R.'
'Smoliakova, Irina P.'

_publ_section_title
;
 Endo-Effect-Driven Regioselectivity in the Cyclopalladation of
 (S)-2-tert-Butyl-4-phenyl-2-oxazoline
;
_journal_issue 7
_journal_name_full Organometallics
_journal_page_first 1801
_journal_paper_doi 10.1021/om061132p
_journal_volume 26
_journal_year 2007
_chemical_absolute_configuration ad
_chemical_formula_moiety '4(C31 H30 Cl N O P Pd), H2 O'
_chemical_formula_sum 'C31 H31.5 Cl N O1.25 P Pd'
_chemical_formula_weight 610.89
_chemical_name_common cmc0431a
_chemical_name_systematic ?
_space_group_IT_number 19
_symmetry_cell_setting orthorhombic
_symmetry_space_group_name_Hall 'P 2ac 2ab'
_symmetry_space_group_name_H-M 'P 21 21 21'
_atom_sites_solution_hydrogens geom
_atom_sites_solution_primary direct
_atom_sites_solution_secondary difmap
_audit_creation_method SHELXL-97
_cell_angle_alpha 90.00
_cell_angle_beta 90.00
_cell_angle_gamma 90.00
_cell_formula_units_Z 16
_cell_length_a 14.1594(15)
_cell_length_b 20.725(2)
_cell_length_c 37.503(5)
_cell_measurement_reflns_used 2700
_cell_measurement_temperature 95(1)
_cell_measurement_theta_max 17.162
_cell_measurement_theta_min 2.16
_cell_volume 11005(2)
_computing_cell_refinement 'Bruker SMART'
_computing_data_collection 'Bruker SMART'
_computing_data_reduction 'Bruker SAINT'
_computing_molecular_graphics 'Bruker SHELXTL'
_computing_publication_material 'Bruker SHELXTL'
_computing_structure_refinement 'Bruker SHELXTL'
_computing_structure_solution 'Bruker SHELXTL'
_diffrn_ambient_temperature 95(2)
_diffrn_measured_fraction_theta_full 0.998
_diffrn_measured_fraction_theta_max 0.998
_diffrn_measurement_device_type 'CCD area detector'
_diffrn_measurement_method 'phi and omega scans'
_diffrn_radiation_monochromator 'Double diamond'
_diffrn_radiation_source 'APS 15-ID-C'
_diffrn_radiation_wavelength 0.49594
_diffrn_reflns_av_R_equivalents 0.1000
_diffrn_reflns_av_sigmaI/netI 0.0661
_diffrn_reflns_limit_h_max 16
_diffrn_reflns_limit_h_min -16
_diffrn_reflns_limit_k_max 24
_diffrn_reflns_limit_k_min 0
_diffrn_reflns_limit_l_max 44
_diffrn_reflns_limit_l_min 0
_diffrn_reflns_number 134107
_diffrn_reflns_theta_full 17.22
_diffrn_reflns_theta_max 17.22
_diffrn_reflns_theta_min 0.76
_exptl_absorpt_coefficient_mu 1.472
_exptl_absorpt_correction_T_max 0.9783
_exptl_absorpt_correction_T_min 0.9641
_exptl_absorpt_correction_type multi-scan
_exptl_absorpt_process_details 'SADABS (Sheldrick, 2003)'
_exptl_crystal_colour Colorless
_exptl_crystal_density_diffrn 1.475
_exptl_crystal_density_method 'not measured'
_exptl_crystal_description Block
_exptl_crystal_F_000 5000
_exptl_crystal_size_max 0.03
_exptl_crystal_size_mid 0.02
_exptl_crystal_size_min 0.02
_refine_diff_density_max 0.608
_refine_diff_density_min -0.818
_refine_diff_density_rms 0.103
_refine_ls_abs_structure_details 'Flack H D (1983), Acta Cryst. A39, 876-881'
_refine_ls_abs_structure_Flack 0.002(4)
_refine_ls_extinction_method none
_refine_ls_goodness_of_fit_ref 1.065
_refine_ls_hydrogen_treatment riding
_refine_ls_matrix_type full
_refine_ls_number_parameters 1314
_refine_ls_number_reflns 19537
_refine_ls_number_restraints 0
_refine_ls_restrained_S_all 1.065
_refine_ls_R_factor_all 0.0530
_refine_ls_R_factor_gt 0.0397
_refine_ls_shift/su_max 0.003
_refine_ls_shift/su_mean 0.000
_refine_ls_structure_factor_coef Fsqd
_refine_ls_weighting_details 'calc w=1/[\s^2^(Fo^2^)+(0.0303P)^2^+4.8481P] where P=(Fo^2^+2Fc^2^)/3'
_refine_ls_weighting_scheme calc
_refine_ls_wR_factor_gt 0.0836
_refine_ls_wR_factor_ref 0.0877
_reflns_number_gt 16631
_reflns_number_total 19537
_reflns_threshold_expression >2sigma(I)
_cod_duplicate_entry 4072915
_cod_data_source_file om061132psup1.cif
_cod_data_source_block cmc0431a
_cod_depositor_comments
;
The following automatic conversions were performed:

'_symmetry_cell_setting' value 'Orthorhombic' changed to
'orthorhombic' according to
/home/saulius/struct/CIF-dictionaries/cif_core.dic dictionary named
'cif_core.dic' version 2.4.2 from
2011-04-26.

'_exptl_absorpt_correction_type' value 'Multi-scan'
changed to 'multi-scan' according to
/home/saulius/struct/CIF-dictionaries/cif_core.dic dictionary named
'cif_core.dic' version 2.4.2 from 2011-04-26.

Automatic conversion script
Id: cif_fix_values 1891 2012-01-12 08:04:46Z andrius 

This entry is a duplicate of COD entry 4072915. Z values, chemical formula,
weight were modified in the main entry in order to generate correct SMILES.
To avoid confusion, the same changes were applied in this entry as well.

2015-02-27,
Antanas Vaitkus
;
_cod_original_formula_sum 'C124 H126 Cl4 N4 O5 P4 Pd4'
_cod_original_formula_units_Z 4
_cod_original_formula_weight 2443.57
_cod_database_code 4082254

loop_
_symmetry_equiv_pos_as_xyz
'x, y, z'
'-x+1/2, -y, z+1/2'
'x+1/2, -y+1/2, -z'
'-x, y+1/2, -z+1/2'

loop_
_atom_site_label
_atom_site_type_symbol
_atom_site_fract_x
_atom_site_fract_y
_atom_site_fract_z
_atom_site_U_iso_or_equiv
_atom_site_adp_type
_atom_site_occupancy
_atom_site_symmetry_multiplicity
_atom_site_calc_flag
_atom_site_refinement_flags
Pd1A Pd 0.76992(3) 0.644109(19) 0.507013(11) 0.01335(9) Uani 1 1 d .
Cl1A Cl 0.70590(8) 0.64072(6) 0.44739(3) 0.0186(3) Uani 1 1 d .
O1A O 0.8619(3) 0.46049(17) 0.53009(10) 0.0215(9) Uani 1 1 d .
C2A C 0.8387(4) 0.5235(2) 0.53113(15) 0.0182(12) Uani 1 1 d .
N3A N 0.8199(3) 0.55110(19) 0.50182(11) 0.0163(9) Uani 1 1 d .
C4A C 0.8325(4) 0.5053(2) 0.47206(14) 0.0160(11) Uani 1 1 d .
H4AA H 0.7727 0.5015 0.4580 0.019 Uiso 1 1 calc R
C5A C 0.8517(4) 0.4417(2) 0.49275(14) 0.0200(12) Uani 1 1 d .
H5AA H 0.7983 0.4113 0.4898 0.024 Uiso 1 1 calc R
H5AB H 0.9101 0.4208 0.4840 0.024 Uiso 1 1 calc R
C6A C 0.8345(4) 0.5583(3) 0.56592(14) 0.0203(12) Uani 1 1 d .
C7A C 0.8301(4) 0.6306(3) 0.55594(14) 0.0225(12) Uani 1 1 d .
H7AA H 0.8948 0.6487 0.5558 0.027 Uiso 1 1 calc R
H7AB H 0.7929 0.6541 0.5741 0.027 Uiso 1 1 calc R
C8A C 0.7443(4) 0.5357(3) 0.58480(16) 0.0290(14) Uani 1 1 d .
H8AA H 0.7474 0.4890 0.5887 0.043 Uiso 1 1 calc R
H8AB H 0.6894 0.5459 0.5700 0.043 Uiso 1 1 calc R
H8AC H 0.7386 0.5577 0.6078 0.043 Uiso 1 1 calc R
C9A C 0.9209(4) 0.5420(3) 0.58888(16) 0.0291(14) Uani 1 1 d .
H9AA H 0.9200 0.4959 0.5949 0.044 Uiso 1 1 calc R
H9AB H 0.9192 0.5675 0.6109 0.044 Uiso 1 1 calc R
H9AC H 0.9787 0.5520 0.5756 0.044 Uiso 1 1 calc R
C10A C 0.9126(4) 0.5256(2) 0.44807(14) 0.0160(11) Uani 1 1 d .
C11A C 0.8998(5) 0.5275(3) 0.41172(16) 0.0275(14) Uani 1 1 d .
H11A H 0.8395 0.5190 0.4017 0.033 Uiso 1 1 calc R
C12A C 0.9770(6) 0.5422(3) 0.38963(17) 0.041(2) Uani 1 1 d .
H12A H 0.9691 0.5425 0.3645 0.050 Uiso 1 1 calc R
C13A C 1.0638(5) 0.5561(3) 0.4041(2) 0.0398(18) Uani 1 1 d .
H13A H 1.1156 0.5661 0.3890 0.048 Uiso 1 1 calc R
C14A C 1.0754(4) 0.5556(3) 0.44035(19) 0.0318(16) Uani 1 1 d .
H14A H 1.1348 0.5666 0.4504 0.038 Uiso 1 1 calc R
C15A C 1.0012(4) 0.5393(3) 0.46221(17) 0.0239(13) Uani 1 1 d .
H15A H 1.0106 0.5373 0.4873 0.029 Uiso 1 1 calc R
P1A P 0.71795(9) 0.74203(6) 0.52281(4) 0.0143(3) Uani 1 1 d .
C16A C 0.5998(4) 0.7377(2) 0.54219(14) 0.0159(11) Uani 1 1 d .
C17A C 0.5729(4) 0.6834(3) 0.56076(15) 0.0235(13) Uani 1 1 d .
H17A H 0.6165 0.6488 0.5633 0.028 Uiso 1 1 calc R
C18A C 0.4836(4) 0.6777(3) 0.57592(18) 0.0338(15) Uani 1 1 d .
H18A H 0.4665 0.6399 0.5887 0.041 Uiso 1 1 calc R
C19A C 0.4196(4) 0.7284(3) 0.57203(17) 0.0298(15) Uani 1 1 d .
H19A H 0.3578 0.7247 0.5816 0.036 Uiso 1 1 calc R
C20A C 0.4458(4) 0.7833(3) 0.55446(16) 0.0279(14) Uani 1 1 d .
H20A H 0.4029 0.8184 0.5527 0.034 Uiso 1 1 calc R
C21A C 0.5353(4) 0.7880(3) 0.53906(16) 0.0217(13) Uani 1 1 d .
H21A H 0.5524 0.8259 0.5264 0.026 Uiso 1 1 calc R
C22A C 0.7059(4) 0.8034(2) 0.48804(14) 0.0154(11) Uani 1 1 d .
C23A C 0.6445(4) 0.7927(3) 0.45957(17) 0.0284(15) Uani 1 1 d .
H23A H 0.6103 0.7533 0.4586 0.034 Uiso 1 1 calc R
C24A C 0.6322(5) 0.8369(3) 0.43322(16) 0.0315(15) Uani 1 1 d .
H24A H 0.5899 0.8284 0.4141 0.038 Uiso 1 1 calc R
C25A C 0.6820(4) 0.8949(3) 0.43438(15) 0.0281(14) Uani 1 1 d .
H25A H 0.6730 0.9267 0.4165 0.034 Uiso 1 1 calc R
C26A C 0.7440(4) 0.9053(3) 0.46164(16) 0.0301(14) Uani 1 1 d .
H26A H 0.7807 0.9436 0.4619 0.036 Uiso 1 1 calc R
C27A C 0.7545(4) 0.8611(3) 0.48894(14) 0.0221(12) Uani 1 1 d .
H27A H 0.7953 0.8704 0.5084 0.026 Uiso 1 1 calc R
C28A C 0.7900(3) 0.7831(2) 0.55539(13) 0.0122(11) Uani 1 1 d .
C29A C 0.7542(4) 0.8168(2) 0.58411(15) 0.0179(12) Uani 1 1 d .
H29A H 0.6880 0.8163 0.5883 0.021 Uiso 1 1 calc R
C30A C 0.8121(4) 0.8513(3) 0.60705(13) 0.0194(11) Uani 1 1 d .
H30A H 0.7857 0.8736 0.6268 0.023 Uiso 1 1 calc R
C31A C 0.9082(3) 0.8532(2) 0.60097(13) 0.0175(11) Uani 1 1 d .
H31A H 0.9480 0.8773 0.6164 0.021 Uiso 1 1 calc R
C32A C 0.9468(4) 0.8198(3) 0.57228(15) 0.0187(12) Uani 1 1 d .
H32A H 1.0130 0.8210 0.5682 0.022 Uiso 1 1 calc R
C33A C 0.8888(4) 0.7850(3) 0.54974(14) 0.0168(12) Uani 1 1 d .
H33A H 0.9155 0.7620 0.5303 0.020 Uiso 1 1 calc R
Pd1B Pd 0.59535(3) 0.355328(18) 0.497737(10) 0.01077(9) Uani 1 1 d .
Cl1B Cl 0.64442(9) 0.36913(6) 0.43658(3) 0.0196(3) Uani 1 1 d .
O1B O 0.4943(3) 0.53105(16) 0.53299(10) 0.0174(8) Uani 1 1 d .
C2B C 0.5190(3) 0.4688(2) 0.52977(14) 0.0133(11) Uani 1 1 d .
N3B N 0.5508(3) 0.45095(19) 0.49921(11) 0.0127(9) Uani 1 1 d .
C4B C 0.5391(4) 0.5047(2) 0.47384(14) 0.0150(11) Uani 1 1 d .
H4BA H 0.5973 0.5107 0.4591 0.018 Uiso 1 1 calc R
C5B C 0.5251(4) 0.5614(2) 0.49932(14) 0.0176(11) Uani 1 1 d .
H5BA H 0.5849 0.5855 0.5027 0.021 Uiso 1 1 calc R
H5BB H 0.4763 0.5914 0.4902 0.021 Uiso 1 1 calc R
C6B C 0.5038(4) 0.4210(2) 0.55874(14) 0.0179(12) Uani 1 1 d .
C7B C 0.5739(4) 0.3666(3) 0.55144(16) 0.0297(14) Uani 1 1 d .
H7BA H 0.5495 0.3258 0.5616 0.036 Uiso 1 1 calc R
H7BB H 0.6348 0.3766 0.5632 0.036 Uiso 1 1 calc R
C8B C 0.5122(5) 0.4498(3) 0.59546(16) 0.0338(15) Uani 1 1 d .
H8BA H 0.5764 0.4663 0.5989 0.051 Uiso 1 1 calc R
H8BB H 0.4987 0.4166 0.6134 0.051 Uiso 1 1 calc R
H8BC H 0.4668 0.4852 0.5980 0.051 Uiso 1 1 calc R
C9B C 0.4006(4) 0.3964(3) 0.55385(17) 0.0337(15) Uani 1 1 d .
H9BA H 0.3945 0.3753 0.5306 0.051 Uiso 1 1 calc R
H9BB H 0.3569 0.4330 0.5552 0.051 Uiso 1 1 calc R
H9BC H 0.3855 0.3654 0.5728 0.051 Uiso 1 1 calc R
C10B C 0.4531(4) 0.4923(2) 0.45008(14) 0.0143(11) Uani 1 1 d .
C11B C 0.4627(4) 0.4864(2) 0.41325(14) 0.0168(12) Uani 1 1 d .
H11B H 0.5234 0.4905 0.4026 0.020 Uiso 1 1 calc R
C12B C 0.3842(4) 0.4746(2) 0.39189(15) 0.0203(12) Uani 1 1 d .
H12B H 0.3911 0.4707 0.3668 0.024 Uiso 1 1 calc R
C13B C 0.2955(4) 0.4686(3) 0.40760(15) 0.0214(12) Uani 1 1 d .
H13B H 0.2415 0.4609 0.3932 0.026 Uiso 1 1 calc R
C14B C 0.2861(4) 0.4739(2) 0.44362(15) 0.0208(12) Uani 1 1 d .
H14B H 0.2254 0.4697 0.4542 0.025 Uiso 1 1 calc R
C15B C 0.3637(4) 0.4852(3) 0.46482(15) 0.0180(12) Uani 1 1 d .
H15B H 0.3560 0.4881 0.4899 0.022 Uiso 1 1 calc R
P1B P 0.63552(8) 0.25068(6) 0.50736(3) 0.0098(3) Uani 1 1 d .
C16B C 0.7524(3) 0.2458(2) 0.52674(13) 0.0088(10) Uani 1 1 d .
C17B C 0.7960(3) 0.3017(2) 0.53972(13) 0.0123(11) Uani 1 1 d .
H17B H 0.7642 0.3419 0.5379 0.015 Uiso 1 1 calc R
C18B C 0.8850(4) 0.2993(3) 0.55524(13) 0.0167(12) Uani 1 1 d .
H18B H 0.9144 0.3379 0.5633 0.020 Uiso 1 1 calc R
C19B C 0.9304(3) 0.2411(3) 0.55896(13) 0.0150(11) Uani 1 1 d .
H19B H 0.9907 0.2395 0.5700 0.018 Uiso 1 1 calc R
C20B C 0.8890(3) 0.1848(3) 0.54671(13) 0.0144(11) Uani 1 1 d .
H20B H 0.9204 0.1446 0.5496 0.017 Uiso 1 1 calc R
C21B C 0.8019(3) 0.1874(2) 0.53027(13) 0.0127(11) Uani 1 1 d .
H21B H 0.7748 0.1488 0.5212 0.015 Uiso 1 1 calc R
C22B C 0.6404(4) 0.1908(2) 0.47110(14) 0.0132(11) Uani 1 1 d .
C23B C 0.6761(4) 0.2090(3) 0.43749(14) 0.0174(11) Uani 1 1 d .
H23B H 0.6957 0.2523 0.4336 0.021 Uiso 1 1 calc R
C24B C 0.6827(4) 0.1647(3) 0.41026(14) 0.0230(13) Uani 1 1 d .
H24B H 0.7077 0.1773 0.3878 0.028 Uiso 1 1 calc R
C25B C 0.6528(4) 0.1015(3) 0.41564(16) 0.0248(14) Uani 1 1 d .
H25B H 0.6562 0.0710 0.3968 0.030 Uiso 1 1 calc R
C26B C 0.6188(4) 0.0837(3) 0.44788(16) 0.0258(14) Uani 1 1 d .
H26B H 0.5995 0.0403 0.4514 0.031 Uiso 1 1 calc R
C27B C 0.6115(4) 0.1266(3) 0.47555(15) 0.0201(12) Uani 1 1 d .
H27B H 0.5867 0.1128 0.4978 0.024 Uiso 1 1 calc R
C28B C 0.5567(3) 0.2097(2) 0.53857(13) 0.0111(11) Uani 1 1 d .
C29B C 0.5862(3) 0.1619(2) 0.56210(13) 0.0129(11) Uani 1 1 d .
H29B H 0.6516 0.1526 0.5646 0.015 Uiso 1 1 calc R
C30B C 0.5203(4) 0.1276(2) 0.58200(13) 0.0152(11) Uani 1 1 d .
H30B H 0.5409 0.0942 0.5975 0.018 Uiso 1 1 calc R
C31B C 0.4248(4) 0.1417(3) 0.57936(14) 0.0207(12) Uani 1 1 d .
H31B H 0.3800 0.1184 0.5931 0.025 Uiso 1 1 calc R
C32B C 0.3952(4) 0.1901(3) 0.55652(14) 0.0186(12) Uani 1 1 d .
H32B H 0.3301 0.2006 0.5551 0.022 Uiso 1 1 calc R
C33B C 0.4602(3) 0.2237(3) 0.53543(14) 0.0152(11) Uani 1 1 d .
H33B H 0.4391 0.2556 0.5191 0.018 Uiso 1 1 calc R
Pd1C Pd 0.83226(3) 0.588139(18) 0.745088(10) 0.01013(9) Uani 1 1 d .
Cl1C Cl 0.75467(8) 0.60221(6) 0.80240(3) 0.0137(3) Uani 1 1 d .
O1C O 0.9260(3) 0.77067(16) 0.71900(10) 0.0185(8) Uani 1 1 d .
C2C C 0.9042(4) 0.7078(2) 0.71916(14) 0.0157(11) Uani 1 1 d .
N3C N 0.8800(3) 0.68240(19) 0.74919(11) 0.0121(9) Uani 1 1 d .
C4C C 0.8910(3) 0.7332(2) 0.77745(14) 0.0132(11) Uani 1 1 d .
H4CA H 0.8303 0.7385 0.7908 0.016 Uiso 1 1 calc R
C5C C 0.9111(4) 0.7937(2) 0.75511(14) 0.0149(11) Uani 1 1 d .
H5CA H 0.8568 0.8238 0.7560 0.018 Uiso 1 1 calc R
H5CB H 0.9680 0.8163 0.7640 0.018 Uiso 1 1 calc R
C6C C 0.9005(4) 0.6699(2) 0.68536(14) 0.0187(12) Uani 1 1 d .
C7C C 0.8987(4) 0.5976(3) 0.69663(14) 0.0197(12) Uani 1 1 d .
H7CA H 0.9641 0.5810 0.6984 0.024 Uiso 1 1 calc R
H7CB H 0.8648 0.5719 0.6784 0.024 Uiso 1 1 calc R
C8C C 0.8090(4) 0.6885(3) 0.66568(16) 0.0305(14) Uani 1 1 d .
H8CA H 0.8098 0.7348 0.6603 0.046 Uiso 1 1 calc R
H8CB H 0.7544 0.6786 0.6808 0.046 Uiso 1 1 calc R
H8CC H 0.8045 0.6639 0.6434 0.046 Uiso 1 1 calc R
C9C C 0.9858(5) 0.6847(3) 0.66245(16) 0.0298(15) Uani 1 1 d .
H9CA H 0.9845 0.7302 0.6554 0.045 Uiso 1 1 calc R
H9CB H 0.9846 0.6575 0.6411 0.045 Uiso 1 1 calc R
H9CC H 1.0435 0.6761 0.6760 0.045 Uiso 1 1 calc R
C10C C 0.9692(3) 0.7146(2) 0.80295(13) 0.0109(10) Uani 1 1 d .
C11C C 0.9472(4) 0.6946(2) 0.83754(15) 0.0193(12) Uani 1 1 d .
H11C H 0.8834 0.6936 0.8453 0.023 Uiso 1 1 calc R
C12C C 1.0190(4) 0.6760(3) 0.86059(15) 0.0249(13) Uani 1 1 d .
H12C H 1.0043 0.6620 0.8841 0.030 Uiso 1 1 calc R
C13C C 1.1123(4) 0.6780(3) 0.84928(16) 0.0259(14) Uani 1 1 d .
H13C H 1.1615 0.6662 0.8652 0.031 Uiso 1 1 calc R
C14C C 1.1339(4) 0.6970(3) 0.81507(17) 0.0247(14) Uani 1 1 d .
H14C H 1.1978 0.6980 0.8074 0.030 Uiso 1 1 calc R
C15C C 1.0616(4) 0.7149(2) 0.79145(15) 0.0186(12) Uani 1 1 d .
H15C H 1.0764 0.7272 0.7677 0.022 Uiso 1 1 calc R
P1C P 0.78398(9) 0.48704(6) 0.73080(4) 0.0120(3) Uani 1 1 d .
C16C C 0.6631(3) 0.4876(2) 0.71354(13) 0.0142(11) Uani 1 1 d .
C17C C 0.6309(4) 0.5438(3) 0.69642(14) 0.0174(12) Uani 1 1 d .
H17C H 0.6695 0.5812 0.6954 0.021 Uiso 1 1 calc R
C18C C 0.5411(4) 0.5436(3) 0.68097(15) 0.0206(13) Uani 1 1 d .
H18C H 0.5181 0.5813 0.6694 0.025 Uiso 1 1 calc R
C19C C 0.4861(4) 0.4892(3) 0.68243(14) 0.0172(12) Uani 1 1 d .
H19C H 0.4250 0.4895 0.6719 0.021 Uiso 1 1 calc R
C20C C 0.5183(3) 0.4341(3) 0.69899(14) 0.0164(12) Uani 1 1 d .
H20C H 0.4800 0.3965 0.6996 0.020 Uiso 1 1 calc R
C21C C 0.6060(4) 0.4335(2) 0.71465(14) 0.0148(11) Uani 1 1 d .
H21C H 0.6276 0.3956 0.7263 0.018 Uiso 1 1 calc R
C22C C 0.7830(4) 0.4243(2) 0.76561(14) 0.0143(11) Uani 1 1 d .
C23C C 0.7556(3) 0.4387(3) 0.79986(15) 0.0169(12) Uani 1 1 d .
H23C H 0.7347 0.4812 0.8052 0.020 Uiso 1 1 calc R
C24C C 0.7577(4) 0.3929(3) 0.82690(15) 0.0217(13) Uani 1 1 d .
H24C H 0.7401 0.4045 0.8505 0.026 Uiso 1 1 calc R
C25C C 0.7854(4) 0.3303(3) 0.81923(16) 0.0240(13) Uani 1 1 d .
H25C H 0.7874 0.2986 0.8375 0.029 Uiso 1 1 calc R
C26C C 0.8103(4) 0.3144(3) 0.78470(16) 0.0258(13) Uani 1 1 d .
H26C H 0.8285 0.2713 0.7794 0.031 Uiso 1 1 calc R
C27C C 0.8092(3) 0.3595(3) 0.75785(13) 0.0178(11) Uani 1 1 d .
H27C H 0.8258 0.3474 0.7342 0.021 Uiso 1 1 calc R
C28C C 0.8497(3) 0.4460(2) 0.69554(14) 0.0121(11) Uani 1 1 d .
C29C C 0.8064(4) 0.4184(2) 0.66633(14) 0.0165(11) Uani 1 1 d .
H29C H 0.7408 0.4249 0.6626 0.020 Uiso 1 1 calc R
C30C C 0.8574(4) 0.3813(3) 0.64226(15) 0.0203(12) Uani 1 1 d .
H30C H 0.8264 0.3626 0.6223 0.024 Uiso 1 1 calc R
C31C C 0.9531(4) 0.3714(3) 0.64715(15) 0.0200(12) Uani 1 1 d .
H31C H 0.9878 0.3449 0.6311 0.024 Uiso 1 1 calc R
C32C C 0.9978(3) 0.4007(2) 0.67583(15) 0.0172(12) Uani 1 1 d .
H32C H 1.0639 0.3950 0.6790 0.021 Uiso 1 1 calc R
C33C C 0.9481(4) 0.4378(3) 0.69982(15) 0.0192(12) Uani 1 1 d .
H33C H 0.9798 0.4578 0.7192 0.023 Uiso 1 1 calc R
Pd1D Pd 0.32165(3) 0.373787(17) 0.750556(10) 0.00917(8) Uani 1 1 d .
Cl1D Cl 0.27149(8) 0.36647(6) 0.68894(3) 0.0133(2) Uani 1 1 d .
O1D O 0.4546(3) 0.20554(16) 0.78145(9) 0.0158(8) Uani 1 1 d .
C2D C 0.4194(3) 0.2655(2) 0.77954(13) 0.0109(11) Uani 1 1 d .
N3D N 0.3807(3) 0.28234(19) 0.75022(11) 0.0120(9) Uani 1 1 d .
C4D C 0.3969(4) 0.2298(2) 0.72303(13) 0.0122(11) Uani 1 1 d .
H4DA H 0.3362 0.2186 0.7109 0.015 Uiso 1 1 calc R
C5D C 0.4275(4) 0.1747(2) 0.74759(14) 0.0180(11) Uani 1 1 d .
H5DA H 0.3749 0.1440 0.7514 0.022 Uiso 1 1 calc R
H5DB H 0.4817 0.1510 0.7372 0.022 Uiso 1 1 calc R
C6D C 0.4314(4) 0.3123(2) 0.80931(13) 0.0138(11) Uani 1 1 d .
C7D C 0.3500(3) 0.3617(3) 0.80395(13) 0.0174(11) Uani 1 1 d .
H7DA H 0.3681 0.4036 0.8146 0.021 Uiso 1 1 calc R
H7DB H 0.2925 0.3461 0.8163 0.021 Uiso 1 1 calc R
C8D C 0.4280(4) 0.2797(3) 0.84561(13) 0.0173(12) Uani 1 1 d .
H8DA H 0.4735 0.2440 0.8462 0.026 Uiso 1 1 calc R
H8DB H 0.3643 0.2628 0.8499 0.026 Uiso 1 1 calc R
H8DC H 0.4440 0.3111 0.8642 0.026 Uiso 1 1 calc R
C9D C 0.5290(4) 0.3416(3) 0.80385(15) 0.0193(12) Uani 1 1 d .
H9DA H 0.5762 0.3071 0.8027 0.029 Uiso 1 1 calc R
H9DB H 0.5436 0.3705 0.8238 0.029 Uiso 1 1 calc R
H9DC H 0.5298 0.3662 0.7815 0.029 Uiso 1 1 calc R
C10D C 0.4688(4) 0.2505(2) 0.69617(14) 0.0134(11) Uani 1 1 d .
C11D C 0.4450(4) 0.2535(2) 0.66057(14) 0.0176(12) Uani 1 1 d .
H11D H 0.3820 0.2443 0.6534 0.021 Uiso 1 1 calc R
C12D C 0.5118(4) 0.2698(3) 0.63507(15) 0.0231(13) Uani 1 1 d .
H12D H 0.4945 0.2718 0.6106 0.028 Uiso 1 1 calc R
C13D C 0.6039(4) 0.2832(2) 0.64521(15) 0.0220(12) Uani 1 1 d .
H13D H 0.6500 0.2940 0.6278 0.026 Uiso 1 1 calc R
C14D C 0.6281(4) 0.2806(2) 0.68124(16) 0.0221(13) Uani 1 1 d .
H14D H 0.6906 0.2905 0.6886 0.027 Uiso 1 1 calc R
C15D C 0.5614(4) 0.2638(2) 0.70582(15) 0.0181(12) Uani 1 1 d .
H15D H 0.5788 0.2610 0.7302 0.022 Uiso 1 1 calc R
P1D P 0.27286(9) 0.47542(6) 0.76054(3) 0.0104(3) Uani 1 1 d .
C16D C 0.1559(3) 0.4808(2) 0.78056(13) 0.0120(11) Uani 1 1 d .
C17D C 0.1152(3) 0.4267(2) 0.79647(13) 0.0146(11) Uani 1 1 d .
H17D H 0.1484 0.3869 0.7966 0.017 Uiso 1 1 calc R
C18D C 0.0275(3) 0.4304(3) 0.81195(13) 0.0142(11) Uani 1 1 d .
H18D H 0.0000 0.3930 0.8223 0.017 Uiso 1 1 calc R
C19D C -0.0212(4) 0.4884(3) 0.81264(14) 0.0162(11) Uani 1 1 d .
H19D H -0.0807 0.4912 0.8243 0.019 Uiso 1 1 calc R
C20D C 0.0171(4) 0.5425(3) 0.79632(14) 0.0174(12) Uani 1 1 d .
H20D H -0.0166 0.5821 0.7962 0.021 Uiso 1 1 calc R
C21D C 0.1055(3) 0.5384(2) 0.78001(14) 0.0127(11) Uani 1 1 d .
H21D H 0.1314 0.5752 0.7685 0.015 Uiso 1 1 calc R
C22D C 0.2631(4) 0.5309(2) 0.72290(13) 0.0135(11) Uani 1 1 d .
C23D C 0.1964(4) 0.5189(3) 0.69623(14) 0.0189(12) Uani 1 1 d .
H23D H 0.1582 0.4813 0.6978 0.023 Uiso 1 1 calc R
C24D C 0.1849(4) 0.5595(3) 0.66828(15) 0.0243(13) Uani 1 1 d .
H24D H 0.1387 0.5502 0.6506 0.029 Uiso 1 1 calc R
C25D C 0.2406(4) 0.6148(3) 0.66525(16) 0.0282(14) Uani 1 1 d .
H25D H 0.2326 0.6432 0.6456 0.034 Uiso 1 1 calc R
C26D C 0.3071(4) 0.6276(3) 0.69092(15) 0.0259(13) Uani 1 1 d .
H26D H 0.3458 0.6649 0.6890 0.031 Uiso 1 1 calc R
C27D C 0.3178(4) 0.5863(2) 0.71960(14) 0.0171(11) Uani 1 1 d .
H27D H 0.3635 0.5960 0.7374 0.020 Uiso 1 1 calc R
C28D C 0.3525(3) 0.5193(2) 0.78996(13) 0.0121(11) Uani 1 1 d .
C29D C 0.3217(4) 0.5660(2) 0.81429(13) 0.0137(11) Uani 1 1 d .
H29D H 0.2562 0.5736 0.8176 0.016 Uiso 1 1 calc R
C30D C 0.3878(4) 0.6009(3) 0.83346(14) 0.0191(12) Uani 1 1 d .
H30D H 0.3675 0.6319 0.8505 0.023 Uiso 1 1 calc R
C31D C 0.4833(4) 0.5908(2) 0.82790(14) 0.0163(11) Uani 1 1 d .
H31D H 0.5281 0.6159 0.8407 0.020 Uiso 1 1 calc R
C32D C 0.5141(4) 0.5449(2) 0.80404(14) 0.0140(11) Uani 1 1 d .
H32D H 0.5798 0.5378 0.8007 0.017 Uiso 1 1 calc R
C33D C 0.4489(4) 0.5090(3) 0.78487(14) 0.0154(11) Uani 1 1 d .
H33D H 0.4699 0.4775 0.7683 0.018 Uiso 1 1 calc R
O1W O 0.7010(3) 0.4684(2) 0.37608(12) 0.0420(12) Uani 1 1 d .
H1WA H 0.6772 0.4401 0.3894 0.050 Uiso 1 1 d R
H1WB H 0.7142 0.4529 0.3560 0.050 Uiso 1 1 d R

loop_
_atom_site_aniso_label
_atom_site_aniso_U_11
_atom_site_aniso_U_22
_atom_site_aniso_U_33
_atom_site_aniso_U_23
_atom_site_aniso_U_13
_atom_site_aniso_U_12
Pd1A 0.0134(2) 0.0101(2) 0.0165(2) -0.00145(18) 0.00169(17) 0.00063(17)
Cl1A 0.0137(6) 0.0187(7) 0.0234(7) -0.0011(6) -0.0023(5) 0.0029(5)
O1A 0.034(2) 0.0084(19) 0.022(2) 0.0012(16) 0.0031(17) 0.0032(16)
C2A 0.020(3) 0.011(3) 0.024(3) -0.003(2) 0.004(2) 0.000(2)
N3A 0.020(2) 0.015(2) 0.014(2) 0.0022(18) 0.004(2) -0.0010(18)
C4A 0.019(3) 0.012(3) 0.017(3) -0.001(2) -0.007(2) -0.004(2)
C5A 0.032(3) 0.013(3) 0.015(3) 0.002(2) 0.006(2) -0.003(2)
C6A 0.024(3) 0.020(3) 0.017(3) 0.002(2) -0.002(2) 0.005(2)
C7A 0.030(3) 0.017(3) 0.021(3) -0.001(2) -0.003(2) 0.008(3)
C8A 0.030(3) 0.028(3) 0.029(3) 0.007(3) 0.010(3) 0.005(3)
C9A 0.035(4) 0.028(3) 0.024(3) -0.001(3) -0.006(3) 0.004(3)
C10A 0.021(3) 0.005(2) 0.022(3) 0.001(2) 0.005(2) 0.003(2)
C11A 0.041(4) 0.014(3) 0.028(4) 0.005(2) 0.004(3) 0.010(3)
C12A 0.095(6) 0.011(3) 0.018(3) 0.009(2) 0.020(4) 0.019(3)
C13A 0.044(4) 0.014(3) 0.061(5) 0.002(3) 0.027(4) -0.003(3)
C14A 0.026(3) 0.015(3) 0.054(5) -0.004(3) 0.007(3) 0.002(3)
C15A 0.022(3) 0.016(3) 0.033(4) 0.004(2) 0.006(3) 0.004(3)
P1A 0.0115(6) 0.0116(7) 0.0197(7) -0.0034(5) 0.0003(6) 0.0003(5)
C16A 0.012(3) 0.015(3) 0.021(3) -0.010(2) 0.000(2) -0.005(2)
C17A 0.022(3) 0.021(3) 0.028(3) -0.007(3) 0.007(2) -0.004(2)
C18A 0.035(4) 0.025(3) 0.040(4) -0.011(3) 0.014(3) -0.009(3)
C19A 0.016(3) 0.041(4) 0.033(4) -0.018(3) 0.003(3) -0.004(3)
C20A 0.023(3) 0.033(4) 0.028(4) -0.002(3) -0.003(3) 0.009(3)
C21A 0.013(3) 0.024(3) 0.029(3) 0.001(3) 0.000(2) 0.007(2)
C22A 0.016(3) 0.013(3) 0.017(3) -0.004(2) -0.004(2) 0.000(2)
C23A 0.026(3) 0.014(3) 0.045(4) -0.007(3) -0.015(3) 0.000(3)
C24A 0.037(4) 0.030(4) 0.027(3) -0.008(3) -0.020(3) 0.003(3)
C25A 0.040(3) 0.023(3) 0.021(3) 0.003(2) 0.000(3) 0.010(3)
C26A 0.038(4) 0.023(3) 0.029(3) 0.005(3) -0.001(3) 0.000(3)
C27A 0.027(3) 0.018(3) 0.022(3) 0.001(2) 0.000(2) -0.010(2)
C28A 0.012(3) 0.008(2) 0.016(3) 0.000(2) -0.001(2) 0.002(2)
C29A 0.012(3) 0.014(3) 0.028(3) 0.003(2) 0.004(2) -0.002(2)
C30A 0.023(3) 0.020(3) 0.015(3) 0.000(2) 0.001(2) 0.002(2)
C31A 0.017(3) 0.012(3) 0.024(3) 0.000(2) -0.008(2) -0.005(2)
C32A 0.015(3) 0.015(3) 0.026(3) -0.002(2) -0.006(2) 0.003(2)
C33A 0.016(3) 0.015(3) 0.019(3) -0.005(2) 0.005(2) 0.000(2)
Pd1B 0.01446(19) 0.00805(19) 0.0098(2) 0.00157(16) 0.00053(16) 0.00386(16)
Cl1B 0.0241(7) 0.0184(7) 0.0161(7) 0.0062(5) 0.0098(5) 0.0087(6)
O1B 0.020(2) 0.0084(18) 0.024(2) 0.0000(15) 0.0033(16) 0.0046(16)
C2B 0.009(2) 0.009(3) 0.021(3) 0.002(2) -0.005(2) -0.003(2)
N3B 0.016(2) 0.009(2) 0.013(2) 0.0003(18) 0.0022(18) -0.0003(16)
C4B 0.013(3) 0.016(3) 0.016(3) 0.005(2) 0.001(2) 0.000(2)
C5B 0.020(3) 0.008(2) 0.024(3) 0.006(2) 0.002(2) -0.005(2)
C6B 0.021(3) 0.018(3) 0.015(3) 0.000(2) 0.006(2) 0.002(2)
C7B 0.036(3) 0.024(3) 0.029(3) 0.006(3) 0.005(3) 0.000(3)
C8B 0.046(4) 0.025(3) 0.030(4) -0.005(3) 0.006(3) -0.003(3)
C9B 0.031(3) 0.037(4) 0.034(4) 0.003(3) 0.005(3) -0.001(3)
C10B 0.012(3) 0.009(3) 0.022(3) 0.005(2) -0.004(2) 0.006(2)
C11B 0.021(3) 0.010(3) 0.019(3) 0.001(2) 0.004(2) 0.002(2)
C12B 0.033(3) 0.013(3) 0.014(3) 0.004(2) 0.001(2) 0.002(2)
C13B 0.021(3) 0.020(3) 0.023(3) 0.007(2) -0.005(2) 0.001(2)
C14B 0.019(3) 0.014(3) 0.030(3) 0.004(2) 0.004(2) -0.003(2)
C15B 0.023(3) 0.013(3) 0.018(3) 0.001(2) 0.002(2) 0.001(2)
P1B 0.0108(6) 0.0081(6) 0.0106(7) 0.0009(5) 0.0008(5) 0.0028(5)
C16B 0.006(2) 0.011(2) 0.010(3) 0.0068(19) 0.0015(18) -0.0004(19)
C17B 0.016(3) 0.011(3) 0.010(3) -0.001(2) 0.002(2) -0.004(2)
C18B 0.022(3) 0.019(3) 0.009(3) 0.000(2) -0.003(2) -0.009(2)
C19B 0.011(3) 0.023(3) 0.011(3) 0.006(2) 0.000(2) -0.011(2)
C20B 0.005(2) 0.024(3) 0.014(3) 0.006(2) 0.005(2) 0.006(2)
C21B 0.014(3) 0.012(3) 0.012(3) 0.000(2) 0.004(2) 0.004(2)
C22B 0.013(3) 0.009(3) 0.017(3) -0.004(2) -0.002(2) 0.009(2)
C23B 0.015(3) 0.018(3) 0.019(3) -0.001(2) 0.001(2) 0.000(2)
C24B 0.027(3) 0.029(3) 0.013(3) -0.004(2) 0.004(2) 0.003(3)
C25B 0.017(3) 0.026(3) 0.032(4) -0.021(3) -0.011(2) 0.006(2)
C26B 0.029(3) 0.015(3) 0.033(4) -0.010(3) 0.001(3) -0.008(3)
C27B 0.018(3) 0.018(3) 0.024(3) -0.002(2) -0.003(2) -0.001(2)
C28B 0.010(2) 0.014(3) 0.009(3) -0.003(2) 0.000(2) -0.001(2)
C29B 0.010(2) 0.012(3) 0.016(3) 0.003(2) -0.001(2) 0.001(2)
C30B 0.027(3) 0.008(3) 0.011(3) -0.001(2) 0.001(2) -0.004(2)
C31B 0.019(3) 0.024(3) 0.020(3) -0.009(3) 0.007(2) -0.009(2)
C32B 0.009(3) 0.026(3) 0.021(3) -0.005(2) -0.003(2) 0.000(2)
C33B 0.010(3) 0.023(3) 0.013(3) -0.001(2) -0.003(2) 0.007(2)
Pd1C 0.00980(19) 0.00706(19) 0.0135(2) -0.00169(16) -0.00180(17) -0.00069(15)
Cl1C 0.0136(6) 0.0103(6) 0.0172(6) -0.0014(5) 0.0003(5) -0.0008(5)
O1C 0.026(2) 0.0070(18) 0.023(2) 0.0014(15) 0.0013(16) -0.0024(16)
C2C 0.017(3) 0.011(3) 0.019(3) 0.000(2) -0.003(2) 0.002(2)
N3C 0.014(2) 0.009(2) 0.013(2) 0.0005(18) -0.0014(18) -0.0003(16)
C4C 0.009(2) 0.012(3) 0.018(3) 0.000(2) 0.001(2) 0.001(2)
C5C 0.019(3) 0.010(2) 0.016(3) 0.000(2) -0.003(2) 0.002(2)
C6C 0.026(3) 0.012(3) 0.019(3) -0.003(2) 0.005(2) 0.002(2)
C7C 0.022(3) 0.021(3) 0.016(3) -0.002(2) 0.004(2) -0.003(2)
C8C 0.035(4) 0.032(4) 0.025(3) 0.005(3) -0.007(3) 0.001(3)
C9C 0.045(4) 0.015(3) 0.029(3) -0.001(2) 0.015(3) -0.002(3)
C10C 0.015(3) 0.001(2) 0.017(3) 0.0002(19) -0.004(2) -0.0023(19)
C11C 0.025(3) 0.011(3) 0.022(3) -0.008(2) 0.002(2) 0.003(2)
C12C 0.039(4) 0.022(3) 0.014(3) 0.000(2) -0.011(3) -0.003(3)
C13C 0.033(4) 0.016(3) 0.029(3) -0.001(2) -0.016(3) 0.000(3)
C14C 0.016(3) 0.015(3) 0.043(4) 0.000(3) -0.012(3) 0.001(2)
C15C 0.018(3) 0.014(3) 0.025(3) 0.001(2) -0.003(2) -0.003(2)
P1C 0.0094(6) 0.0084(6) 0.0182(7) -0.0043(5) -0.0004(5) -0.0014(5)
C16C 0.012(3) 0.016(3) 0.015(3) -0.008(2) 0.003(2) 0.001(2)
C17C 0.010(2) 0.020(3) 0.022(3) -0.008(2) -0.002(2) -0.002(2)
C18C 0.017(3) 0.023(3) 0.022(3) -0.004(2) -0.005(2) 0.011(2)
C19C 0.007(2) 0.028(3) 0.017(3) -0.009(2) -0.001(2) -0.002(2)
C20C 0.009(3) 0.023(3) 0.017(3) -0.005(2) 0.005(2) 0.001(2)
C21C 0.013(3) 0.013(3) 0.018(3) -0.003(2) 0.006(2) -0.001(2)
C22C 0.014(3) 0.009(3) 0.019(3) -0.004(2) -0.001(2) 0.001(2)
C23C 0.009(3) 0.011(3) 0.030(3) -0.002(2) 0.005(2) -0.002(2)
C24C 0.021(3) 0.021(3) 0.022(3) -0.001(2) 0.004(2) -0.004(2)
C25C 0.023(3) 0.019(3) 0.030(3) 0.005(2) 0.004(3) -0.002(2)
C26C 0.028(3) 0.015(3) 0.035(4) 0.000(3) 0.004(3) 0.004(3)
C27C 0.017(2) 0.020(3) 0.016(3) 0.000(2) 0.005(2) 0.003(2)
C28C 0.006(2) 0.008(2) 0.022(3) 0.001(2) 0.002(2) 0.0003(19)
C29C 0.013(3) 0.017(3) 0.019(3) -0.003(2) 0.000(2) 0.000(2)
C30C 0.016(3) 0.021(3) 0.023(3) -0.006(2) 0.004(2) -0.006(2)
C31C 0.016(3) 0.017(3) 0.027(3) -0.003(2) 0.011(2) 0.000(2)
C32C 0.008(2) 0.011(3) 0.032(3) -0.001(2) 0.004(2) 0.002(2)
C33C 0.015(3) 0.015(3) 0.027(3) 0.001(2) -0.003(2) -0.007(2)
Pd1D 0.00900(17) 0.00804(18) 0.0105(2) -0.00216(16) -0.00012(16) 0.00063(14)
Cl1D 0.0141(6) 0.0126(6) 0.0133(6) -0.0039(5) -0.0037(5) 0.0021(5)
O1D 0.025(2) 0.0087(18) 0.014(2) -0.0020(15) -0.0042(16) 0.0021(15)
C2D 0.010(3) 0.010(3) 0.013(3) -0.002(2) 0.000(2) -0.003(2)
N3D 0.014(2) 0.010(2) 0.012(2) -0.0009(18) 0.0018(18) -0.0040(16)
C4D 0.019(3) 0.007(3) 0.011(3) -0.0031(19) 0.000(2) 0.003(2)
C5D 0.029(3) 0.015(3) 0.010(3) -0.005(2) -0.004(2) 0.000(2)
C6D 0.018(3) 0.013(3) 0.011(3) -0.003(2) 0.000(2) -0.001(2)
C7D 0.015(3) 0.018(3) 0.019(3) -0.002(2) -0.003(2) 0.001(2)
C8D 0.023(3) 0.016(3) 0.013(3) -0.002(2) -0.004(2) 0.001(2)
C9D 0.014(3) 0.020(3) 0.024(3) -0.005(2) 0.002(2) -0.002(2)
C10D 0.022(3) 0.004(2) 0.014(3) -0.003(2) 0.001(2) 0.000(2)
C11D 0.021(3) 0.009(3) 0.022(3) 0.000(2) 0.003(2) -0.003(2)
C12D 0.035(3) 0.019(3) 0.015(3) 0.001(2) 0.004(2) -0.001(3)
C13D 0.029(3) 0.013(3) 0.024(3) 0.001(2) 0.012(3) -0.004(2)
C14D 0.022(3) 0.009(3) 0.035(4) -0.002(2) 0.003(3) -0.001(2)
C15D 0.021(3) 0.012(3) 0.021(3) -0.001(2) -0.002(2) 0.007(2)
P1D 0.0095(6) 0.0084(6) 0.0134(7) -0.0034(5) -0.0001(5) 0.0014(5)
C16D 0.011(3) 0.016(3) 0.009(3) -0.007(2) -0.002(2) 0.001(2)
C17D 0.015(3) 0.012(3) 0.017(3) -0.005(2) -0.003(2) -0.001(2)
C18D 0.013(3) 0.020(3) 0.010(3) -0.004(2) 0.000(2) -0.004(2)
C19D 0.011(3) 0.021(3) 0.017(3) -0.003(2) -0.001(2) 0.000(2)
C20D 0.011(3) 0.019(3) 0.022(3) -0.003(2) -0.008(2) 0.005(2)
C21D 0.009(2) 0.013(3) 0.017(3) -0.001(2) -0.004(2) 0.000(2)
C22D 0.015(3) 0.010(3) 0.015(3) -0.003(2) 0.002(2) 0.000(2)
C23D 0.018(3) 0.018(3) 0.020(3) -0.003(2) -0.002(2) -0.002(2)
C24D 0.025(3) 0.025(3) 0.023(3) -0.001(2) -0.007(3) 0.008(3)
C25D 0.034(3) 0.023(3) 0.028(3) 0.009(3) 0.000(3) 0.002(3)
C26D 0.028(3) 0.021(3) 0.028(3) 0.002(3) -0.001(3) -0.006(3)
C27D 0.014(3) 0.017(3) 0.020(3) 0.000(2) -0.002(2) -0.003(2)
C28D 0.014(3) 0.015(3) 0.008(3) 0.001(2) 0.001(2) -0.002(2)
C29D 0.013(2) 0.011(3) 0.017(3) -0.001(2) 0.002(2) 0.003(2)
C30D 0.031(3) 0.012(3) 0.015(3) -0.003(2) -0.006(2) -0.002(2)
C31D 0.018(3) 0.013(3) 0.018(3) 0.004(2) -0.007(2) -0.011(2)
C32D 0.008(2) 0.017(3) 0.017(3) 0.005(2) -0.001(2) -0.005(2)
C33D 0.018(3) 0.017(3) 0.011(3) 0.001(2) 0.002(2) -0.004(2)
O1W 0.062(3) 0.032(3) 0.032(3) 0.002(2) 0.010(2) -0.009(2)

loop_
_atom_type_symbol
_atom_type_description
_atom_type_scat_dispersion_real
_atom_type_scat_dispersion_imag
_atom_type_scat_source
C C 0.0010 0.0010 'International Tables Vol C Tables 4.2.6.8 and 6.1.1.4'
H H 0.0000 0.0000 'International Tables Vol C Tables 4.2.6.8 and 6.1.1.4'
N N 0.0020 0.0010 'International Tables Vol C Tables 4.2.6.8 and 6.1.1.4'
O O 0.0040 0.0030 'International Tables Vol C Tables 4.2.6.8 and 6.1.1.4'
P P 0.0520 0.0450 'International Tables Vol C Tables 4.2.6.8 and 6.1.1.4'
Cl Cl 0.0800 0.0770 'International Tables Vol C Tables 4.2.6.8 and 6.1.1.4'
Pd Pd -2.7260 3.4650 'International Tables Vol C Tables 4.2.6.8 and 6.1.1.4'

loop_
_geom_angle_atom_site_label_1
_geom_angle_atom_site_label_2
_geom_angle_atom_site_label_3
_geom_angle
C7A Pd1A N3A 79.24(19)
C7A Pd1A P1A 91.36(16)
N3A Pd1A P1A 170.06(12)
C7A Pd1A Cl1A 170.03(16)
N3A Pd1A Cl1A 90.82(12)
P1A Pd1A Cl1A 98.52(5)
C2A O1A C5A 105.2(4)
N3A C2A O1A 117.6(5)
N3A C2A C6A 122.1(5)
O1A C2A C6A 120.3(5)
C2A N3A C4A 109.9(4)
C2A N3A Pd1A 114.4(4)
C4A N3A Pd1A 135.6(3)
N3A C4A C10A 111.2(4)
N3A C4A C5A 100.9(4)
C10A C4A C5A 113.9(4)
N3A C4A H4AA 110.2
C10A C4A H4AA 110.2
C5A C4A H4AA 110.2
O1A C5A C4A 105.7(4)
O1A C5A H5AA 110.6
C4A C5A H5AA 110.6
O1A C5A H5AB 110.6
C4A C5A H5AB 110.6
H5AA C5A H5AB 108.7
C2A C6A C9A 110.6(5)
C2A C6A C8A 106.8(5)
C9A C6A C8A 109.7(5)
C2A C6A C7A 105.0(4)
C9A C6A C7A 112.5(5)
C8A C6A C7A 112.0(5)
C6A C7A Pd1A 111.6(4)
C6A C7A H7AA 109.3
Pd1A C7A H7AA 109.3
C6A C7A H7AB 109.3
Pd1A C7A H7AB 109.3
H7AA C7A H7AB 108.0
C6A C8A H8AA 109.5
C6A C8A H8AB 109.5
H8AA C8A H8AB 109.5
C6A C8A H8AC 109.5
H8AA C8A H8AC 109.5
H8AB C8A H8AC 109.5
C6A C9A H9AA 109.5
C6A C9A H9AB 109.5
H9AA C9A H9AB 109.5
C6A C9A H9AC 109.5
H9AA C9A H9AC 109.5
H9AB C9A H9AC 109.5
C11A C10A C15A 119.3(5)
C11A C10A C4A 120.1(5)
C15A C10A C4A 120.5(5)
C10A C11A C12A 119.3(6)
C10A C11A H11A 120.4
C12A C11A H11A 120.4
C13A C12A C11A 120.6(6)
C13A C12A H12A 119.7
C11A C12A H12A 119.7
C14A C13A C12A 119.8(6)
C14A C13A H13A 120.1
C12A C13A H13A 120.1
C13A C14A C15A 120.2(6)
C13A C14A H14A 119.9
C15A C14A H14A 119.9
C14A C15A C10A 120.8(6)
C14A C15A H15A 119.6
C10A C15A H15A 119.6
C28A P1A C16A 105.8(2)
C28A P1A C22A 102.0(2)
C16A P1A C22A 103.5(2)
C28A P1A Pd1A 114.89(17)
C16A P1A Pd1A 111.19(17)
C22A P1A Pd1A 118.18(17)
C17A C16A C21A 118.3(5)
C17A C16A P1A 119.7(4)
C21A C16A P1A 122.0(4)
C16A C17A C18A 121.8(6)
C16A C17A H17A 119.1
C18A C17A H17A 119.1
C17A C18A C19A 118.9(6)
C17A C18A H18A 120.5
C19A C18A H18A 120.5
C20A C19A C18A 120.1(6)
C20A C19A H19A 119.9
C18A C19A H19A 119.9
C19A C20A C21A 120.3(6)
C19A C20A H20A 119.9
C21A C20A H20A 119.9
C16A C21A C20A 120.5(6)
C16A C21A H21A 119.7
C20A C21A H21A 119.7
C27A C22A C23A 117.9(5)
C27A C22A P1A 122.6(4)
C23A C22A P1A 119.6(4)
C24A C23A C22A 122.0(5)
C24A C23A H23A 119.0
C22A C23A H23A 119.0
C23A C24A C25A 119.6(5)
C23A C24A H24A 120.2
C25A C24A H24A 120.2
C26A C25A C24A 119.0(6)
C26A C25A H25A 120.5
C24A C25A H25A 120.5
C25A C26A C27A 121.4(6)
C25A C26A H26A 119.3
C27A C26A H26A 119.3
C22A C27A C26A 120.2(5)
C22A C27A H27A 119.9
C26A C27A H27A 119.9
C29A C28A C33A 117.8(5)
C29A C28A P1A 124.0(4)
C33A C28A P1A 118.0(4)
C28A C29A C30A 121.9(5)
C28A C29A H29A 119.1
C30A C29A H29A 119.1
C31A C30A C29A 119.6(5)
C31A C30A H30A 120.2
C29A C30A H30A 120.2
C30A C31A C32A 120.1(5)
C30A C31A H31A 120.0
C32A C31A H31A 120.0
C33A C32A C31A 120.0(5)
C33A C32A H32A 120.0
C31A C32A H32A 120.0
C32A C33A C28A 120.7(5)
C32A C33A H33A 119.7
C28A C33A H33A 119.7
C7B Pd1B N3B 79.6(2)
C7B Pd1B P1B 89.43(17)
N3B Pd1B P1B 168.93(12)
C7B Pd1B Cl1B 164.28(18)
N3B Pd1B Cl1B 89.98(12)
P1B Pd1B Cl1B 101.08(5)
C2B O1B C5B 104.8(4)
N3B C2B O1B 116.6(4)
N3B C2B C6B 120.6(5)
O1B C2B C6B 122.5(5)
C2B N3B C4B 108.5(4)
C2B N3B Pd1B 113.9(3)
C4B N3B Pd1B 137.5(3)
N3B C4B C5B 101.1(4)
N3B C4B C10B 109.7(4)
C5B C4B C10B 113.0(4)
N3B C4B H4BA 110.9
C5B C4B H4BA 110.9
C10B C4B H4BA 110.9
O1B C5B C4B 104.2(4)
O1B C5B H5BA 110.9
C4B C5B H5BA 110.9
O1B C5B H5BB 110.9
C4B C5B H5BB 110.9
H5BA C5B H5BB 108.9
C2B C6B C8B 113.1(5)
C2B C6B C7B 105.5(4)
C8B C6B C7B 113.9(5)
C2B C6B C9B 105.5(4)
C8B C6B C9B 108.1(5)
C7B C6B C9B 110.4(5)
C6B C7B Pd1B 110.9(4)
C6B C7B H7BA 109.5
Pd1B C7B H7BA 109.5
C6B C7B H7BB 109.5
Pd1B C7B H7BB 109.5
H7BA C7B H7BB 108.0
C6B C8B H8BA 109.5
C6B C8B H8BB 109.5
H8BA C8B H8BB 109.5
C6B C8B H8BC 109.5
H8BA C8B H8BC 109.5
H8BB C8B H8BC 109.5
C6B C9B H9BA 109.5
C6B C9B H9BB 109.5
H9BA C9B H9BB 109.5
C6B C9B H9BC 109.5
H9BA C9B H9BC 109.5
H9BB C9B H9BC 109.5
C15B C10B C11B 118.3(5)
C15B C10B C4B 120.7(5)
C11B C10B C4B 120.9(5)
C12B C11B C10B 120.5(5)
C12B C11B H11B 119.7
C10B C11B H11B 119.7
C11B C12B C13B 119.5(5)
C11B C12B H12B 120.3
C13B C12B H12B 120.3
C14B C13B C12B 120.0(5)
C14B C13B H13B 120.0
C12B C13B H13B 120.0
C13B C14B C15B 120.6(5)
C13B C14B H14B 119.7
C15B C14B H14B 119.7
C14B C15B C10B 121.0(5)
C14B C15B H15B 119.5
C10B C15B H15B 119.5
C16B P1B C28B 105.9(2)
C16B P1B C22B 102.9(2)
C28B P1B C22B 100.5(2)
C16B P1B Pd1B 110.28(16)
C28B P1B Pd1B 113.13(17)
C22B P1B Pd1B 122.37(17)
C17B C16B C21B 117.4(4)
C17B C16B P1B 119.7(4)
C21B C16B P1B 122.9(4)
C18B C17B C16B 121.1(5)
C18B C17B H17B 119.4
C16B C17B H17B 119.4
C19B C18B C17B 119.9(5)
C19B C18B H18B 120.1
C17B C18B H18B 120.1
C18B C19B C20B 120.6(5)
C18B C19B H19B 119.7
C20B C19B H19B 119.7
C21B C20B C19B 119.6(5)
C21B C20B H20B 120.2
C19B C20B H20B 120.2
C20B C21B C16B 121.5(5)
C20B C21B H21B 119.3
C16B C21B H21B 119.3
C27B C22B C23B 117.7(5)
C27B C22B P1B 122.7(4)
C23B C22B P1B 119.6(4)
C24B C23B C22B 120.7(5)
C24B C23B H23B 119.7
C22B C23B H23B 119.7
C23B C24B C25B 120.0(5)
C23B C24B H24B 120.0
C25B C24B H24B 120.0
C26B C25B C24B 119.6(5)
C26B C25B H25B 120.2
C24B C25B H25B 120.2
C25B C26B C27B 121.8(5)
C25B C26B H26B 119.1
C27B C26B H26B 119.1
C26B C27B C22B 120.2(5)
C26B C27B H27B 119.9
C22B C27B H27B 119.9
C29B C28B C33B 119.5(5)
C29B C28B P1B 123.7(4)
C33B C28B P1B 116.5(4)
C30B C29B C28B 120.2(5)
C30B C29B H29B 119.9
C28B C29B H29B 119.9
C31B C30B C29B 120.5(5)
C31B C30B H30B 119.7
C29B C30B H30B 119.7
C32B C31B C30B 119.5(5)
C32B C31B H31B 120.3
C30B C31B H31B 120.3
C31B C32B C33B 120.8(5)
C31B C32B H32B 119.6
C33B C32B H32B 119.6
C32B C33B C28B 119.4(5)
C32B C33B H33B 120.3
C28B C33B H33B 120.3
C7C Pd1C N3C 80.02(19)
C7C Pd1C P1C 90.97(16)
N3C Pd1C P1C 170.54(13)
C7C Pd1C Cl1C 167.65(15)
N3C Pd1C Cl1C 88.21(12)
P1C Pd1C Cl1C 100.57(5)
C2C O1C C5C 106.4(4)
N3C C2C O1C 117.6(5)
N3C C2C C6C 121.1(5)
O1C C2C C6C 121.1(5)
C2C N3C C4C 107.6(4)
C2C N3C Pd1C 114.0(3)
C4C N3C Pd1C 138.3(3)
N3C C4C C10C 110.1(4)
N3C C4C C5C 101.9(4)
C10C C4C C5C 114.7(4)
N3C C4C H4CA 109.9
C10C C4C H4CA 109.9
C5C C4C H4CA 109.9
O1C C5C C4C 105.5(4)
O1C C5C H5CA 110.6
C4C C5C H5CA 110.6
O1C C5C H5CB 110.6
C4C C5C H5CB 110.6
H5CA C5C H5CB 108.8
C2C C6C C9C 110.3(5)
C2C C6C C8C 107.8(4)
C9C C6C C8C 110.4(5)
C2C C6C C7C 106.1(4)
C9C C6C C7C 111.2(4)
C8C C6C C7C 110.9(5)
C6C C7C Pd1C 109.8(4)
C6C C7C H7CA 109.7
Pd1C C7C H7CA 109.7
C6C C7C H7CB 109.7
Pd1C C7C H7CB 109.7
H7CA C7C H7CB 108.2
C6C C8C H8CA 109.5
C6C C8C H8CB 109.5
H8CA C8C H8CB 109.5
C6C C8C H8CC 109.5
H8CA C8C H8CC 109.5
H8CB C8C H8CC 109.5
C6C C9C H9CA 109.5
C6C C9C H9CB 109.5
H9CA C9C H9CB 109.5
C6C C9C H9CC 109.5
H9CA C9C H9CC 109.5
H9CB C9C H9CC 109.5
C15C C10C C11C 120.2(5)
C15C C10C C4C 119.8(5)
C11C C10C C4C 120.0(5)
C12C C11C C10C 119.9(5)
C12C C11C H11C 120.1
C10C C11C H11C 120.1
C11C C12C C13C 119.9(5)
C11C C12C H12C 120.1
C13C C12C H12C 120.1
C14C C13C C12C 120.3(5)
C14C C13C H13C 119.9
C12C C13C H13C 119.9
C13C C14C C15C 120.2(6)
C13C C14C H14C 119.9
C15C C14C H14C 119.9
C10C C15C C14C 119.6(5)
C10C C15C H15C 120.2
C14C C15C H15C 120.2
C28C P1C C16C 102.9(2)
C28C P1C C22C 100.9(2)
C16C P1C C22C 104.4(2)
C28C P1C Pd1C 116.58(16)
C16C P1C Pd1C 111.04(17)
C22C P1C Pd1C 119.10(17)
C21C C16C C17C 119.7(5)
C21C C16C P1C 122.0(4)
C17C C16C P1C 118.1(4)
C18C C17C C16C 118.9(5)
C18C C17C H17C 120.6
C16C C17C H17C 120.6
C19C C18C C17C 120.2(5)
C19C C18C H18C 119.9
C17C C18C H18C 119.9
C18C C19C C20C 120.7(5)
C18C C19C H19C 119.6
C20C C19C H19C 119.6
C21C C20C C19C 120.0(5)
C21C C20C H20C 120.0
C19C C20C H20C 120.0
C20C C21C C16C 120.5(5)
C20C C21C H21C 119.8
C16C C21C H21C 119.8
C23C C22C C27C 118.0(5)
C23C C22C P1C 120.8(4)
C27C C22C P1C 121.3(4)
C22C C23C C24C 121.9(5)
C22C C23C H23C 119.1
C24C C23C H23C 119.1
C25C C24C C23C 119.6(5)
C25C C24C H24C 120.2
C23C C24C H24C 120.2
C26C C25C C24C 119.3(5)
C26C C25C H25C 120.3
C24C C25C H25C 120.3
C27C C26C C25C 121.5(5)
C27C C26C H26C 119.3
C25C C26C H26C 119.3
C26C C27C C22C 119.7(5)
C26C C27C H27C 120.2
C22C C27C H27C 120.2
C29C C28C C33C 118.6(5)
C29C C28C P1C 122.8(4)
C33C C28C P1C 118.4(4)
C28C C29C C30C 121.0(5)
C28C C29C H29C 119.5
C30C C29C H29C 119.5
C31C C30C C29C 120.4(5)
C31C C30C H30C 119.8
C29C C30C H30C 119.8
C30C C31C C32C 119.0(5)
C30C C31C H31C 120.5
C32C C31C H31C 120.5
C33C C32C C31C 121.2(5)
C33C C32C H32C 119.4
C31C C32C H32C 119.4
C32C C33C C28C 119.8(5)
C32C C33C H33C 120.1
C28C C33C H33C 120.1
C7D Pd1D N3D 79.38(19)
C7D Pd1D P1D 90.69(15)
N3D Pd1D P1D 169.18(12)
C7D Pd1D Cl1D 167.94(16)
N3D Pd1D Cl1D 93.17(12)
P1D Pd1D Cl1D 97.32(5)
C2D O1D C5D 105.0(4)
N3D C2D O1D 117.3(4)
N3D C2D C6D 121.1(4)
O1D C2D C6D 121.4(4)
C2D N3D C4D 108.6(4)
C2D N3D Pd1D 114.7(3)
C4D N3D Pd1D 136.5(3)
C10D C4D N3D 110.6(4)
C10D C4D C5D 115.3(4)
N3D C4D C5D 100.1(4)
C10D C4D H4DA 110.1
N3D C4D H4DA 110.1
C5D C4D H4DA 110.1
O1D C5D C4D 105.6(4)
O1D C5D H5DA 110.6
C4D C5D H5DA 110.6
O1D C5D H5DB 110.6
C4D C5D H5DB 110.6
H5DA C5D H5DB 108.8
C2D C6D C8D 112.2(4)
C2D C6D C9D 105.2(4)
C8D C6D C9D 109.0(4)
C2D C6D C7D 104.3(4)
C8D C6D C7D 112.7(4)
C9D C6D C7D 113.1(4)
C6D C7D Pd1D 110.5(3)
C6D C7D H7DA 109.5
Pd1D C7D H7DA 109.5
C6D C7D H7DB 109.5
Pd1D C7D H7DB 109.5
H7DA C7D H7DB 108.1
C6D C8D H8DA 109.5
C6D C8D H8DB 109.5
H8DA C8D H8DB 109.5
C6D C8D H8DC 109.5
H8DA C8D H8DC 109.5
H8DB C8D H8DC 109.5
C6D C9D H9DA 109.5
C6D C9D H9DB 109.5
H9DA C9D H9DB 109.5
C6D C9D H9DC 109.5
H9DA C9D H9DC 109.5
H9DB C9D H9DC 109.5
C11D C10D C15D 118.4(5)
C11D C10D C4D 119.9(5)
C15D C10D C4D 121.6(5)
C10D C11D C12D 120.8(5)
C10D C11D H11D 119.6
C12D C11D H11D 119.6
C11D C12D C13D 120.1(5)
C11D C12D H12D 119.9
C13D C12D H12D 119.9
C12D C13D C14D 119.3(5)
C12D C13D H13D 120.4
C14D C13D H13D 120.4
C15D C14D C13D 119.6(5)
C15D C14D H14D 120.2
C13D C14D H14D 120.2
C14D C15D C10D 121.9(5)
C14D C15D H15D 119.1
C10D C15D H15D 119.1
C28D P1D C16D 106.4(2)
C28D P1D C22D 101.6(2)
C16D P1D C22D 102.2(2)
C28D P1D Pd1D 112.25(17)
C16D P1D Pd1D 113.92(17)
C22D P1D Pd1D 118.96(16)
C21D C16D C17D 119.0(5)
C21D C16D P1D 120.8(4)
C17D C16D P1D 120.2(4)
C18D C17D C16D 120.6(5)
C18D C17D H17D 119.7
C16D C17D H17D 119.7
C17D C18D C19D 120.4(5)
C17D C18D H18D 119.8
C19D C18D H18D 119.8
C18D C19D C20D 119.8(5)
C18D C19D H19D 120.1
C20D C19D H19D 120.1
C19D C20D C21D 119.7(5)
C19D C20D H20D 120.1
C21D C20D H20D 120.1
C16D C21D C20D 120.4(5)
C16D C21D H21D 119.8
C20D C21D H21D 119.8
C27D C22D C23D 117.3(5)
C27D C22D P1D 123.1(4)
C23D C22D P1D 119.5(4)
C24D C23D C22D 121.7(5)
C24D C23D H23D 119.1
C22D C23D H23D 119.1
C23D C24D C25D 120.3(5)
C23D C24D H24D 119.8
C25D C24D H24D 119.8
C26D C25D C24D 119.3(5)
C26D C25D H25D 120.3
C24D C25D H25D 120.3
C25D C26D C27D 120.1(5)
C25D C26D H26D 120.0
C27D C26D H26D 120.0
C26D C27D C22D 121.3(5)
C26D C27D H27D 119.4
C22D C27D H27D 119.4
C33D C28D C29D 120.0(5)
C33D C28D P1D 116.6(4)
C29D C28D P1D 123.2(4)
C30D C29D C28D 119.4(5)
C30D C29D H29D 120.3
C28D C29D H29D 120.3
C29D C30D C31D 120.2(5)
C29D C30D H30D 119.9
C31D C30D H30D 119.9
C32D C31D C30D 120.8(5)
C32D C31D H31D 119.6
C30D C31D H31D 119.6
C31D C32D C33D 119.8(5)
C31D C32D H32D 120.1
C33D C32D H32D 120.1
C32D C33D C28D 119.9(5)
C32D C33D H33D 120.0
C28D C33D H33D 120.0
H1WA O1W H1WB 110.9

loop_
_geom_bond_atom_site_label_1
_geom_bond_atom_site_label_2
_geom_bond_distance
Pd1A C7A 2.042(5)
Pd1A N3A 2.063(4)
Pd1A P1A 2.2384(14)
Pd1A Cl1A 2.4137(13)
O1A C2A 1.346(6)
O1A C5A 1.461(6)
C2A N3A 1.267(7)
C2A C6A 1.492(7)
N3A C4A 1.476(6)
C4A C10A 1.508(7)
C4A C5A 1.552(7)
C4A H4AA 1.0000
C5A H5AA 0.9900
C5A H5AB 0.9900
C6A C9A 1.534(8)
C6A C8A 1.534(8)
C6A C7A 1.545(7)
C7A H7AA 0.9900
C7A H7AB 0.9900
C8A H8AA 0.9800
C8A H8AB 0.9800
C8A H8AC 0.9800
C9A H9AA 0.9800
C9A H9AB 0.9800
C9A H9AC 0.9800
C10A C11A 1.376(8)
C10A C15A 1.392(8)
C11A C12A 1.404(9)
C11A H11A 0.9500
C12A C13A 1.375(10)
C12A H12A 0.9500
C13A C14A 1.370(10)
C13A H13A 0.9500
C14A C15A 1.374(8)
C14A H14A 0.9500
C15A H15A 0.9500
P1A C28A 1.805(5)
P1A C16A 1.826(5)
P1A C22A 1.830(5)
C16A C17A 1.377(8)
C16A C21A 1.392(7)
C17A C18A 1.391(8)
C17A H17A 0.9500
C18A C19A 1.395(9)
C18A H18A 0.9500
C19A C20A 1.367(9)
C19A H19A 0.9500
C20A C21A 1.397(8)
C20A H20A 0.9500
C21A H21A 0.9500
C22A C27A 1.380(7)
C22A C23A 1.394(8)
C23A C24A 1.359(9)
C23A H23A 0.9500
C24A C25A 1.394(9)
C24A H24A 0.9500
C25A C26A 1.364(8)
C25A H25A 0.9500
C26A C27A 1.381(8)
C26A H26A 0.9500
C27A H27A 0.9500
C28A C29A 1.380(7)
C28A C33A 1.416(7)
C29A C30A 1.387(7)
C29A H29A 0.9500
C30A C31A 1.380(7)
C30A H30A 0.9500
C31A C32A 1.391(7)
C31A H31A 0.9500
C32A C33A 1.382(7)
C32A H32A 0.9500
C33A H33A 0.9500
Pd1B C7B 2.050(6)
Pd1B N3B 2.080(4)
Pd1B P1B 2.2709(13)
Pd1B Cl1B 2.4135(13)
O1B C2B 1.341(6)
O1B C5B 1.477(6)
C2B N3B 1.286(7)
C2B C6B 1.487(7)
N3B C4B 1.475(6)
C4B C5B 1.527(7)
C4B C10B 1.531(7)
C4B H4BA 1.0000
C5B H5BA 0.9900
C5B H5BB 0.9900
C6B C8B 1.506(8)
C6B C7B 1.527(8)
C6B C9B 1.558(8)
C7B H7BA 0.9900
C7B H7BB 0.9900
C8B H8BA 0.9800
C8B H8BB 0.9800
C8B H8BC 0.9800
C9B H9BA 0.9800
C9B H9BB 0.9800
C9B H9BC 0.9800
C10B C15B 1.389(7)
C10B C11B 1.393(7)
C11B C12B 1.392(8)
C11B H11B 0.9500
C12B C13B 1.394(8)
C12B H12B 0.9500
C13B C14B 1.362(8)
C13B H13B 0.9500
C14B C15B 1.376(8)
C14B H14B 0.9500
C15B H15B 0.9500
P1B C16B 1.810(5)
P1B C28B 1.826(5)
P1B C22B 1.842(5)
C16B C17B 1.401(7)
C16B C21B 1.404(7)
C17B C18B 1.388(7)
C17B H17B 0.9500
C18B C19B 1.374(8)
C18B H18B 0.9500
C19B C20B 1.385(7)
C19B H19B 0.9500
C20B C21B 1.380(7)
C20B H20B 0.9500
C21B H21B 0.9500
C22B C27B 1.403(7)
C22B C23B 1.409(7)
C23B C24B 1.376(7)
C23B H23B 0.9500
C24B C25B 1.392(8)
C24B H24B 0.9500
C25B C26B 1.353(8)
C25B H25B 0.9500
C26B C27B 1.370(8)
C26B H26B 0.9500
C27B H27B 0.9500
C28B C29B 1.391(7)
C28B C33B 1.402(7)
C29B C30B 1.390(7)
C29B H29B 0.9500
C30B C31B 1.388(7)
C30B H30B 0.9500
C31B C32B 1.383(8)
C31B H31B 0.9500
C32B C33B 1.399(8)
C32B H32B 0.9500
C33B H33B 0.9500
Pd1C C7C 2.055(5)
Pd1C N3C 2.073(4)
Pd1C P1C 2.2682(14)
Pd1C Cl1C 2.4315(13)
O1C C2C 1.338(6)
O1C C5C 1.452(6)
C2C N3C 1.290(7)
C2C C6C 1.492(7)
N3C C4C 1.502(6)
C4C C10C 1.512(7)
C4C C5C 1.535(7)
C4C H4CA 1.0000
C5C H5CA 0.9900
C5C H5CB 0.9900
C6C C9C 1.514(8)
C6C C8C 1.540(8)
C6C C7C 1.559(7)
C7C H7CA 0.9900
C7C H7CB 0.9900
C8C H8CA 0.9800
C8C H8CB 0.9800
C8C H8CC 0.9800
C9C H9CA 0.9800
C9C H9CB 0.9800
C9C H9CC 0.9800
C10C C15C 1.379(7)
C10C C11C 1.397(7)
C11C C12C 1.388(8)
C11C H11C 0.9500
C12C C13C 1.389(9)
C12C H12C 0.9500
C13C C14C 1.376(8)
C13C H13C 0.9500
C14C C15C 1.403(8)
C14C H14C 0.9500
C15C H15C 0.9500
P1C C28C 1.827(5)
P1C C16C 1.830(5)
P1C C22C 1.842(5)
C16C C21C 1.384(7)
C16C C17C 1.405(8)
C17C C18C 1.397(7)
C17C H17C 0.9500
C18C C19C 1.372(8)
C18C H18C 0.9500
C19C C20C 1.378(8)
C19C H19C 0.9500
C20C C21C 1.373(7)
C20C H20C 0.9500
C21C H21C 0.9500
C22C C23C 1.375(7)
C22C C27C 1.425(7)
C23C C24C 1.389(8)
C23C H23C 0.9500
C24C C25C 1.387(8)
C24C H24C 0.9500
C25C C26C 1.382(8)
C25C H25C 0.9500
C26C C27C 1.374(7)
C26C H26C 0.9500
C27C H27C 0.9500
C28C C29C 1.379(7)
C28C C33C 1.412(7)
C29C C30C 1.389(7)
C29C H29C 0.9500
C30C C31C 1.383(7)
C30C H30C 0.9500
C31C C32C 1.388(8)
C31C H31C 0.9500
C32C C33C 1.378(7)
C32C H32C 0.9500
C33C H33C 0.9500
Pd1D C7D 2.057(5)
Pd1D N3D 2.072(4)
Pd1D P1D 2.2480(13)
Pd1D Cl1D 2.4223(12)
O1D C2D 1.341(6)
O1D C5D 1.473(6)
C2D N3D 1.277(6)
C2D C6D 1.488(7)
N3D C4D 1.509(6)
C4D C10D 1.495(7)
C4D C5D 1.530(7)
C4D H4DA 1.0000
C5D H5DA 0.9900
C5D H5DB 0.9900
C6D C8D 1.521(7)
C6D C9D 1.524(7)
C6D C7D 1.555(7)
C7D H7DA 0.9900
C7D H7DB 0.9900
C8D H8DA 0.9800
C8D H8DB 0.9800
C8D H8DC 0.9800
C9D H9DA 0.9800
C9D H9DB 0.9800
C9D H9DC 0.9800
C10D C11D 1.378(8)
C10D C15D 1.387(7)
C11D C12D 1.387(8)
C11D H11D 0.9500
C12D C13D 1.386(8)
C12D H12D 0.9500
C13D C14D 1.395(8)
C13D H13D 0.9500
C14D C15D 1.366(8)
C14D H14D 0.9500
C15D H15D 0.9500
P1D C28D 1.821(5)
P1D C16D 1.822(5)
P1D C22D 1.826(5)
C16D C21D 1.391(7)
C16D C17D 1.395(7)
C17D C18D 1.373(7)
C17D H17D 0.9500
C18D C19D 1.386(7)
C18D H18D 0.9500
C19D C20D 1.387(8)
C19D H19D 0.9500
C20D C21D 1.396(7)
C20D H20D 0.9500
C21D H21D 0.9500
C22D C27D 1.392(7)
C22D C23D 1.397(7)
C23D C24D 1.353(8)
C23D H23D 0.9500
C24D C25D 1.396(8)
C24D H24D 0.9500
C25D C26D 1.372(8)
C25D H25D 0.9500
C26D C27D 1.383(7)
C26D H26D 0.9500
C27D H27D 0.9500
C28D C33D 1.395(7)
C28D C29D 1.399(7)
C29D C30D 1.384(7)
C29D H29D 0.9500
C30D C31D 1.385(8)
C30D H30D 0.9500
C31D C32D 1.378(7)
C31D H31D 0.9500
C32D C33D 1.386(7)
C32D H32D 0.9500
C33D H33D 0.9500
O1W H1WA 0.8401
O1W H1WB 0.8399

loop_
_geom_hbond_atom_site_label_D
_geom_hbond_atom_site_label_H
_geom_hbond_atom_site_label_A
_geom_hbond_distance_DH
_geom_hbond_distance_HA
_geom_hbond_distance_DA
_geom_hbond_angle_DHA
_geom_hbond_site_symmetry_A
C11A H11A O1W 0.95 2.42 3.348(8) 164.8 .
O1W H1WA Cl1B 0.84 2.35 3.165(4) 164.6 .
O1W H1WB Cl1C 0.84 2.35 3.189(5) 173.2 2_664

loop_
_geom_torsion_atom_site_label_1
_geom_torsion_atom_site_label_2
_geom_torsion_atom_site_label_3
_geom_torsion_atom_site_label_4
_geom_torsion
C5A O1A C2A N3A -3.5(6)
C5A O1A C2A C6A 175.6(5)
O1A C2A N3A C4A -2.4(7)
C6A C2A N3A C4A 178.5(5)
O1A C2A N3A Pd1A 172.9(4)
C6A C2A N3A Pd1A -6.2(7)
C7A Pd1A N3A C2A 17.9(4)
P1A Pd1A N3A C2A -1.3(10)
Cl1A Pd1A N3A C2A -161.4(4)
C7A Pd1A N3A C4A -168.4(5)
P1A Pd1A N3A C4A 172.4(5)
Cl1A Pd1A N3A C4A 12.3(5)
C2A N3A C4A C10A -114.5(5)
Pd1A N3A C4A C10A 71.7(6)
C2A N3A C4A C5A 6.6(5)
Pd1A N3A C4A C5A -167.2(4)
C2A O1A C5A C4A 7.4(5)
N3A C4A C5A O1A -8.3(5)
C10A C4A C5A O1A 110.9(5)
N3A C2A C6A C9A -135.7(5)
O1A C2A C6A C9A 45.2(7)
N3A C2A C6A C8A 105.0(6)
O1A C2A C6A C8A -74.1(6)
N3A C2A C6A C7A -14.1(7)
O1A C2A C6A C7A 166.8(5)
C2A C6A C7A Pd1A 27.4(5)
C9A C6A C7A Pd1A 147.8(4)
C8A C6A C7A Pd1A -88.1(5)
N3A Pd1A C7A C6A -25.0(4)
P1A Pd1A C7A C6A 151.8(4)
Cl1A Pd1A C7A C6A -20.7(13)
N3A C4A C10A C11A -131.4(5)
C5A C4A C10A C11A 115.4(5)
N3A C4A C10A C15A 52.1(6)
C5A C4A C10A C15A -61.1(6)
C15A C10A C11A C12A 1.1(8)
C4A C10A C11A C12A -175.6(5)
C10A C11A C12A C13A -1.7(9)
C11A C12A C13A C14A 0.1(9)
C12A C13A C14A C15A 2.0(9)
C13A C14A C15A C10A -2.7(9)
C11A C10A C15A C14A 1.1(8)
C4A C10A C15A C14A 177.7(5)
C7A Pd1A P1A C28A 29.5(3)
N3A Pd1A P1A C28A 48.3(7)
Cl1A Pd1A P1A C28A -151.82(19)
C7A Pd1A P1A C16A -90.6(3)
N3A Pd1A P1A C16A -71.7(7)
Cl1A Pd1A P1A C16A 88.12(19)
C7A Pd1A P1A C22A 150.0(3)
N3A Pd1A P1A C22A 168.9(7)
Cl1A Pd1A P1A C22A -31.28(19)
C28A P1A C16A C17A -94.5(5)
C22A P1A C16A C17A 158.7(4)
Pd1A P1A C16A C17A 30.9(5)
C28A P1A C16A C21A 85.1(5)
C22A P1A C16A C21A -21.7(5)
Pd1A P1A C16A C21A -149.6(4)
C21A C16A C17A C18A 0.6(8)
P1A C16A C17A C18A -179.8(5)
C16A C17A C18A C19A 0.3(9)
C17A C18A C19A C20A -1.9(9)
C18A C19A C20A C21A 2.6(9)
C17A C16A C21A C20A 0.1(8)
P1A C16A C21A C20A -179.5(4)
C19A C20A C21A C16A -1.7(9)
C28A P1A C22A C27A 6.8(5)
C16A P1A C22A C27A 116.4(5)
Pd1A P1A C22A C27A -120.2(4)
C28A P1A C22A C23A -172.3(4)
C16A P1A C22A C23A -62.6(5)
Pd1A P1A C22A C23A 60.7(5)
C27A C22A C23A C24A 0.2(9)
P1A C22A C23A C24A 179.4(5)
C22A C23A C24A C25A 0.0(10)
C23A C24A C25A C26A 1.6(9)
C24A C25A C26A C27A -3.5(9)
C23A C22A C27A C26A -2.1(8)
P1A C22A C27A C26A 178.9(4)
C25A C26A C27A C22A 3.8(9)
C16A P1A C28A C29A -14.0(5)
C22A P1A C28A C29A 93.8(5)
Pd1A P1A C28A C29A -137.1(4)
C16A P1A C28A C33A 170.8(4)
C22A P1A C28A C33A -81.3(4)
Pd1A P1A C28A C33A 47.8(5)
C33A C28A C29A C30A -0.3(8)
P1A C28A C29A C30A -175.4(4)
C28A C29A C30A C31A 0.9(8)
C29A C30A C31A C32A -0.9(8)
C30A C31A C32A C33A 0.3(8)
C31A C32A C33A C28A 0.4(8)
C29A C28A C33A C32A -0.4(8)
P1A C28A C33A C32A 175.1(4)
C5B O1B C2B N3B -7.1(6)
C5B O1B C2B C6B 177.7(5)
O1B C2B N3B C4B -7.5(6)
C6B C2B N3B C4B 167.8(4)
O1B C2B N3B Pd1B 176.2(3)
C6B C2B N3B Pd1B -8.5(6)
C7B Pd1B N3B C2B -9.4(4)
P1B Pd1B N3B C2B -0.2(9)
Cl1B Pd1B N3B C2B -177.6(3)
C7B Pd1B N3B C4B 175.8(5)
P1B Pd1B N3B C4B -175.0(4)
Cl1B Pd1B N3B C4B 7.7(5)
C2B N3B C4B C5B 17.8(5)
Pd1B N3B C4B C5B -167.2(4)
C2B N3B C4B C10B -101.7(5)
Pd1B N3B C4B C10B 73.2(6)
C2B O1B C5B C4B 17.8(5)
N3B C4B C5B O1B -21.1(5)
C10B C4B C5B O1B 96.1(5)
N3B C2B C6B C8B 152.5(5)
O1B C2B C6B C8B -32.5(7)
N3B C2B C6B C7B 27.3(7)
O1B C2B C6B C7B -157.6(5)
N3B C2B C6B C9B -89.5(6)
O1B C2B C6B C9B 85.5(6)
C2B C6B C7B Pd1B -32.6(5)
C8B C6B C7B Pd1B -157.2(4)
C9B C6B C7B Pd1B 80.9(5)
N3B Pd1B C7B C6B 23.8(4)
P1B Pd1B C7B C6B -154.4(4)
Cl1B Pd1B C7B C6B 73.2(8)
N3B C4B C10B C15B 59.8(6)
C5B C4B C10B C15B -52.1(6)
N3B C4B C10B C11B -118.8(5)
C5B C4B C10B C11B 129.2(5)
C15B C10B C11B C12B 0.9(8)
C4B C10B C11B C12B 179.6(5)
C10B C11B C12B C13B -0.1(8)
C11B C12B C13B C14B -0.4(8)
C12B C13B C14B C15B 0.0(8)
C13B C14B C15B C10B 0.8(8)
C11B C10B C15B C14B -1.3(8)
C4B C10B C15B C14B -179.9(5)
C7B Pd1B P1B C16B -74.6(2)
N3B Pd1B P1B C16B -83.6(6)
Cl1B Pd1B P1B C16B 93.65(17)
C7B Pd1B P1B C28B 43.9(2)
N3B Pd1B P1B C28B 34.8(6)
Cl1B Pd1B P1B C28B -147.91(18)
C7B Pd1B P1B C22B 164.3(3)
N3B Pd1B P1B C22B 155.2(6)
Cl1B Pd1B P1B C22B -27.5(2)
C28B P1B C16B C17B -110.7(4)
C22B P1B C16B C17B 144.2(4)
Pd1B P1B C16B C17B 12.1(4)
C28B P1B C16B C21B 67.8(4)
C22B P1B C16B C21B -37.3(5)
Pd1B P1B C16B C21B -169.4(4)
C21B C16B C17B C18B 0.4(7)
P1B C16B C17B C18B 179.0(4)
C16B C17B C18B C19B -1.9(7)
C17B C18B C19B C20B 1.3(8)
C18B C19B C20B C21B 0.7(7)
C19B C20B C21B C16B -2.2(7)
C17B C16B C21B C20B 1.7(7)
P1B C16B C21B C20B -176.9(4)
C16B P1B C22B C27B 93.1(4)
C28B P1B C22B C27B -16.1(5)
Pd1B P1B C22B C27B -142.4(4)
C16B P1B C22B C23B -85.7(4)
C28B P1B C22B C23B 165.1(4)
Pd1B P1B C22B C23B 38.9(5)
C27B C22B C23B C24B -0.5(8)
P1B C22B C23B C24B 178.3(4)
C22B C23B C24B C25B 0.9(8)
C23B C24B C25B C26B -1.1(8)
C24B C25B C26B C27B 1.0(9)
C25B C26B C27B C22B -0.6(8)
C23B C22B C27B C26B 0.4(8)
P1B C22B C27B C26B -178.4(4)
C16B P1B C28B C29B -25.6(5)
C22B P1B C28B C29B 81.2(5)
Pd1B P1B C28B C29B -146.6(4)
C16B P1B C28B C33B 161.1(4)
C22B P1B C28B C33B -92.1(4)
Pd1B P1B C28B C33B 40.1(4)
C33B C28B C29B C30B 0.8(7)
P1B C28B C29B C30B -172.3(4)
C28B C29B C30B C31B -1.7(7)
C29B C30B C31B C32B 0.4(8)
C30B C31B C32B C33B 1.7(8)
C31B C32B C33B C28B -2.5(8)
C29B C28B C33B C32B 1.2(8)
P1B C28B C33B C32B 174.8(4)
C5C O1C C2C N3C -2.4(6)
C5C O1C C2C C6C 172.7(5)
O1C C2C N3C C4C -4.3(6)
C6C C2C N3C C4C -179.4(5)
O1C C2C N3C Pd1C 172.9(3)
C6C C2C N3C Pd1C -2.2(6)
C7C Pd1C N3C C2C 16.6(4)
P1C Pd1C N3C C2C -1.4(9)
Cl1C Pd1C N3C C2C -159.6(4)
C7C Pd1C N3C C4C -167.3(5)
P1C Pd1C N3C C4C 174.6(5)
Cl1C Pd1C N3C C4C 16.4(4)
C2C N3C C4C C10C -113.5(5)
Pd1C N3C C4C C10C 70.3(6)
C2C N3C C4C C5C 8.6(5)
Pd1C N3C C4C C5C -167.6(3)
C2C O1C C5C C4C 7.8(5)
N3C C4C C5C O1C -9.7(5)
C10C C4C C5C O1C 109.2(5)
N3C C2C C6C C9C -139.6(5)
O1C C2C C6C C9C 45.5(7)
N3C C2C C6C C8C 99.8(6)
O1C C2C C6C C8C -75.1(6)
N3C C2C C6C C7C -19.0(7)
O1C C2C C6C C7C 166.0(5)
C2C C6C C7C Pd1C 30.6(5)
C9C C6C C7C Pd1C 150.5(4)
C8C C6C C7C Pd1C -86.2(5)
N3C Pd1C C7C C6C -25.9(4)
P1C Pd1C C7C C6C 151.2(4)
Cl1C Pd1C C7C C6C -8.1(10)
N3C C4C C10C C15C 69.2(6)
C5C C4C C10C C15C -45.1(6)
N3C C4C C10C C11C -108.0(5)
C5C C4C C10C C11C 137.8(5)
C15C C10C C11C C12C 1.2(8)
C4C C10C C11C C12C 178.4(5)
C10C C11C C12C C13C 0.5(8)
C11C C12C C13C C14C -1.4(8)
C12C C13C C14C C15C 0.5(8)
C11C C10C C15C C14C -2.2(8)
C4C C10C C15C C14C -179.3(5)
C13C C14C C15C C10C 1.3(8)
C7C Pd1C P1C C28C 20.8(2)
N3C Pd1C P1C C28C 38.5(7)
Cl1C Pd1C P1C C28C -163.67(19)
C7C Pd1C P1C C16C -96.7(2)
N3C Pd1C P1C C16C -78.9(7)
Cl1C Pd1C P1C C16C 78.89(18)
C7C Pd1C P1C C22C 142.0(2)
N3C Pd1C P1C C22C 159.8(7)
Cl1C Pd1C P1C C22C -42.38(19)
C28C P1C C16C C21C 77.6(5)
C22C P1C C16C C21C -27.4(5)
Pd1C P1C C16C C21C -156.9(4)
C28C P1C C16C C17C -97.7(4)
C22C P1C C16C C17C 157.4(4)
Pd1C P1C C16C C17C 27.8(4)
C21C C16C C17C C18C 0.3(8)
P1C C16C C17C C18C 175.7(4)
C16C C17C C18C C19C -0.4(8)
C17C C18C C19C C20C -0.1(8)
C18C C19C C20C C21C 0.8(8)
C19C C20C C21C C16C -0.9(8)
C17C C16C C21C C20C 0.3(8)
P1C C16C C21C C20C -174.9(4)
C28C P1C C22C C23C 167.8(4)
C16C P1C C22C C23C -85.7(4)
Pd1C P1C C22C C23C 38.9(5)
C28C P1C C22C C27C -13.2(5)
C16C P1C C22C C27C 93.3(4)
Pd1C P1C C22C C27C -142.1(4)
C27C C22C C23C C24C 3.4(8)
P1C C22C C23C C24C -177.5(4)
C22C C23C C24C C25C -1.9(8)
C23C C24C C25C C26C -0.3(8)
C24C C25C C26C C27C 0.8(9)
C25C C26C C27C C22C 0.8(8)
C23C C22C C27C C26C -2.8(7)
P1C C22C C27C C26C 178.1(4)
C16C P1C C28C C29C -6.1(5)
C22C P1C C28C C29C 101.6(5)
Pd1C P1C C28C C29C -127.9(4)
C16C P1C C28C C33C 179.0(4)
C22C P1C C28C C33C -73.3(4)
Pd1C P1C C28C C33C 57.2(5)
C33C C28C C29C C30C 2.4(8)
P1C C28C C29C C30C -172.5(4)
C28C C29C C30C C31C -0.1(8)
C29C C30C C31C C32C -2.0(8)
C30C C31C C32C C33C 1.8(8)
C31C C32C C33C C28C 0.5(8)
C29C C28C C33C C32C -2.6(8)
P1C C28C C33C C32C 172.5(4)
C5D O1D C2D N3D -5.3(6)
C5D O1D C2D C6D 179.4(4)
O1D C2D N3D C4D -7.1(6)
C6D C2D N3D C4D 168.2(4)
O1D C2D N3D Pd1D 176.7(3)
C6D C2D N3D Pd1D -7.9(6)
C7D Pd1D N3D C2D -10.5(3)
P1D Pd1D N3D C2D 13.1(8)
Cl1D Pd1D N3D C2D 179.0(3)
C7D Pd1D N3D C4D 174.8(5)
P1D Pd1D N3D C4D -161.6(5)
Cl1D Pd1D N3D C4D 4.3(4)
C2D N3D C4D C10D -106.7(5)
Pd1D N3D C4D C10D 68.2(6)
C2D N3D C4D C5D 15.4(5)
Pd1D N3D C4D C5D -169.7(3)
C2D O1D C5D C4D 14.9(5)
C10D C4D C5D O1D 100.9(5)
N3D C4D C5D O1D -17.8(5)
N3D C2D C6D C8D 149.6(5)
O1D C2D C6D C8D -35.2(6)
N3D C2D C6D C9D -91.9(5)
O1D C2D C6D C9D 83.2(5)
N3D C2D C6D C7D 27.3(6)
O1D C2D C6D C7D -157.5(4)
C2D C6D C7D Pd1D -33.2(5)
C8D C6D C7D Pd1D -155.2(3)
C9D C6D C7D Pd1D 80.6(5)
N3D Pd1D C7D C6D 24.7(3)
P1D Pd1D C7D C6D -151.0(3)
Cl1D Pd1D C7D C6D 77.2(8)
N3D C4D C10D C11D -120.3(5)
C5D C4D C10D C11D 127.1(5)
N3D C4D C10D C15D 63.2(6)
C5D C4D C10D C15D -49.5(6)
C15D C10D C11D C12D -0.4(8)
C4D C10D C11D C12D -177.1(5)
C10D C11D C12D C13D 0.1(8)
C11D C12D C13D C14D -0.6(8)
C12D C13D C14D C15D 1.3(8)
C13D C14D C15D C10D -1.6(8)
C11D C10D C15D C14D 1.2(8)
C4D C10D C15D C14D 177.8(5)
C7D Pd1D P1D C28D 45.1(2)
N3D Pd1D P1D C28D 21.8(6)
Cl1D Pd1D P1D C28D -143.98(18)
C7D Pd1D P1D C16D -76.0(2)
N3D Pd1D P1D C16D -99.2(6)
Cl1D Pd1D P1D C16D 94.98(18)
C7D Pd1D P1D C22D 163.4(2)
N3D Pd1D P1D C22D 140.2(6)
Cl1D Pd1D P1D C22D -25.6(2)
C28D P1D C16D C21D 72.5(4)
C22D P1D C16D C21D -33.6(5)
Pd1D P1D C16D C21D -163.2(4)
C28D P1D C16D C17D -108.0(4)
C22D P1D C16D C17D 145.8(4)
Pd1D P1D C16D C17D 16.2(4)
C21D C16D C17D C18D -1.2(7)
P1D C16D C17D C18D 179.3(4)
C16D C17D C18D C19D -1.3(7)
C17D C18D C19D C20D 2.6(8)
C18D C19D C20D C21D -1.4(8)
C17D C16D C21D C20D 2.4(7)
P1D C16D C21D C20D -178.2(4)
C19D C20D C21D C16D -1.1(8)
C28D P1D C22D C27D 7.6(5)
C16D P1D C22D C27D 117.4(4)
Pd1D P1D C22D C27D -116.1(4)
C28D P1D C22D C23D -170.9(4)
C16D P1D C22D C23D -61.0(4)
Pd1D P1D C22D C23D 65.4(4)
C27D C22D C23D C24D -0.2(8)
P1D C22D C23D C24D 178.3(4)
C22D C23D C24D C25D 0.5(9)
C23D C24D C25D C26D -0.1(9)
C24D C25D C26D C27D -0.6(9)
C25D C26D C27D C22D 0.8(8)
C23D C22D C27D C26D -0.5(8)
P1D C22D C27D C26D -178.9(4)
C16D P1D C28D C33D 165.1(4)
C22D P1D C28D C33D -88.3(4)
Pd1D P1D C28D C33D 39.8(4)
C16D P1D C28D C29D -21.1(5)
C22D P1D C28D C29D 85.5(5)
Pd1D P1D C28D C29D -146.3(4)
C33D C28D C29D C30D -0.9(8)
P1D C28D C29D C30D -174.5(4)
C28D C29D C30D C31D 1.6(8)
C29D C30D C31D C32D -1.7(8)
C30D C31D C32D C33D 1.2(8)
C31D C32D C33D C28D -0.4(8)
C29D C28D C33D C32D 0.3(8)
P1D C28D C33D C32D 174.3(4)
